data_7214547
loop_
_publ_author_name
'Dau, Phuong V.'
'Cohen, Seth M.'

_publ_section_title
;
 The influence of nitro groups on the topology and gas sorption property
 of extended Zn(ii)-paddlewheel MOFs
;
_journal_issue 45
_journal_name_full CrystEngComm
_journal_page_first 9304
_journal_paper_doi 10.1039/c3ce41124a
_journal_volume 15
_journal_year 2013
_chemical_formula_sum 'C38 H8 N6 O8 Zn2'
_chemical_formula_weight 807.24
_chemical_name_common 'BMOF-1-bpdc-NO2 '
_chemical_name_systematic
; 
 ? 
;
_space_group_IT_number 66
_symmetry_cell_setting orthorhombic
_symmetry_space_group_name_Hall '-C 2 2c'
_symmetry_space_group_name_H-M 'C c c m'
_atom_sites_solution_hydrogens constr
_atom_sites_solution_primary direct
_atom_sites_solution_secondary difmap
_audit_creation_method SHELXL-97
_cell_angle_alpha 90.00
_cell_angle_beta 90.00
_cell_angle_gamma 90.00
_cell_formula_units_Z 4
_cell_length_a 21.3799(18)
_cell_length_b 21.4597(18)
_cell_length_c 27.944(2)
_cell_measurement_reflns_used 7031
_cell_measurement_temperature 250(2)
_cell_measurement_theta_max 22.42
_cell_measurement_theta_min 2.39
_cell_volume 12820.9(18)
_computing_cell_refinement 'Bruker SAINT'
_computing_data_collection 'Bruker APEX2'
_computing_data_reduction 'Bruker SAINT'
_computing_molecular_graphics 'Bruker SHELXTL'
_computing_publication_material 'Bruker SHELXTL'
_computing_structure_refinement 'SHELXL-97 (Sheldrick, 2008)'
_computing_structure_solution 'SHELXS-97 (Sheldrick, 2008)'
_diffrn_ambient_temperature 250(2)
_diffrn_measured_fraction_theta_full 0.897
_diffrn_measured_fraction_theta_max 0.897
_diffrn_measurement_device_type 'Bruker APEX-II CCD'
_diffrn_measurement_method '\f and \w scans'
_diffrn_radiation_monochromator graphite
_diffrn_radiation_source 'fine-focus sealed tube'
_diffrn_radiation_type MoK\a
_diffrn_radiation_wavelength 0.71073
_diffrn_reflns_av_R_equivalents 0.0519
_diffrn_reflns_av_sigmaI/netI 0.0502
_diffrn_reflns_limit_h_max 22
_diffrn_reflns_limit_h_min -21
_diffrn_reflns_limit_k_max 25
_diffrn_reflns_limit_k_min -26
_diffrn_reflns_limit_l_max 32
_diffrn_reflns_limit_l_min -34
_diffrn_reflns_number 40438
_diffrn_reflns_theta_full 26.07
_diffrn_reflns_theta_max 26.07
_diffrn_reflns_theta_min 1.53
_exptl_absorpt_coefficient_mu 0.391
_exptl_absorpt_correction_T_max 0.842
_exptl_absorpt_correction_T_min 0.762
_exptl_absorpt_correction_type multi-scan
_exptl_absorpt_process_details SADABS
_exptl_crystal_colour colourless
_exptl_crystal_density_diffrn 0.418
_exptl_crystal_density_meas ?
_exptl_crystal_density_method 'not measured'
_exptl_crystal_description sheet
_exptl_crystal_F_000 1608
_exptl_crystal_size_max 0.10
_exptl_crystal_size_mid 0.10
_exptl_crystal_size_min 0.05
_refine_diff_density_max 0.534
_refine_diff_density_min -0.262
_refine_diff_density_rms 0.045
_refine_ls_extinction_method none
_refine_ls_goodness_of_fit_ref 0.993
_refine_ls_hydrogen_treatment constr
_refine_ls_matrix_type full
_refine_ls_number_parameters 170
_refine_ls_number_reflns 5833
_refine_ls_number_restraints 0
_refine_ls_restrained_S_all 0.993
_refine_ls_R_factor_all 0.0886
_refine_ls_R_factor_gt 0.0466
_refine_ls_shift/su_max 0.000
_refine_ls_shift/su_mean 0.000
_refine_ls_structure_factor_coef Fsqd
_refine_ls_weighting_details 'calc w=1/[\s^2^(Fo^2^)+(0.0760P)^2^+0.0000P] where P=(Fo^2^+2Fc^2^)/3'
_refine_ls_weighting_scheme calc
_refine_ls_wR_factor_gt 0.1265
_refine_ls_wR_factor_ref 0.1379
_reflns_number_gt 3286
_reflns_number_total 5833
_reflns_threshold_expression >2sigma(I)
_cod_data_source_file c3ce41124a.txt
_cod_data_source_block BMOF-1-bpdc-NO2
_cod_depositor_comments
;
The following automatic conversions were performed:

'_symmetry_cell_setting' value 'Orthorhombic' changed to
'orthorhombic' according to
/usr/data/users/saulius/automatic-downloads/retrospective/RSC/lib/dictionaries/cif_core.dic
dictionary named 'cif_core.dic' version 2.4.2 from 2011-04-26.

Automatic conversion script
Id: cif_fix_values 2281 2013-09-26 08:29:07Z andrius 

The following automatic conversions were performed:

'_exptl_crystal_density_meas' value 'not measured' was changed to '?'
- the value is perceived as not measured.

Automatic conversion script
Id: cif_fix_values 3008 2015-01-20 13:52:24Z robertas 
;
_cod_original_cell_volume 12821.1(18)
_cod_original_sg_symbol_H-M Cccm
_cod_database_code 7214547

loop_
_symmetry_equiv_pos_as_xyz
'x, y, z'
'-x, -y, z'
'-x, y, -z+1/2'
'x, -y, -z+1/2'
'x+1/2, y+1/2, z'
'-x+1/2, -y+1/2, z'
'-x+1/2, y+1/2, -z+1/2'
'x+1/2, -y+1/2, -z+1/2'
'-x, -y, -z'
'x, y, -z'
'x, -y, z-1/2'
'-x, y, z-1/2'
'-x+1/2, -y+1/2, -z'
'x+1/2, y+1/2, -z'
'x+1/2, -y+1/2, z-1/2'
'-x+1/2, y+1/2, z-1/2'

loop_
_atom_site_label
_atom_site_type_symbol
_atom_site_fract_x
_atom_site_fract_y
_atom_site_fract_z
_atom_site_U_iso_or_equiv
_atom_site_adp_type
_atom_site_occupancy
_atom_site_symmetry_multiplicity
_atom_site_calc_flag
_atom_site_refinement_flags
_atom_site_disorder_assembly
_atom_site_disorder_group
N1 N 0.0000 0.0000 0.12550(9) 0.0469(8) Uani 1 2 d S . .
C5 C -0.22543(18) 0.22502(17) 0.25067(13) 0.1075(15) Uani 1 1 d . . .
C7 C -0.14189(18) 0.17215(15) 0.28851(12) 0.1083(14) Uani 1 1 d . A .
H7 H -0.1159 0.1679 0.3150 0.130 Uiso 1 1 calc R . .
C6 C -0.1860(2) 0.21656(17) 0.28946(14) 0.1211(16) Uani 1 1 d . . .
C8A C -0.0393(4) 0.0368(3) 0.1011(3) 0.0417(19) Uani 0.33 1 d P . .
C9 C 0.0000 0.0000 0.02646(11) 0.0571(10) Uani 1 2 d S . .
C8B C 0.0522(4) 0.0138(4) 0.1016(3) 0.042(2) Uani 0.33 1 d P . .
N2A N -0.1739(4) 0.2803(7) 0.3352(4) 0.333(10) Uani 0.456(5) 1 d P A 2
N2B N -0.2815(7) 0.1735(4) 0.1663(4) 0.393(10) Uani 0.544(5) 1 d P A 1
C8C C 0.0124(5) 0.0532(3) 0.1007(2) 0.050(3) Uani 0.33 1 d P . .
C10A C -0.0407(4) 0.0395(3) 0.0520(2) 0.0393(19) Uani 0.33 1 d P . .
C10C C 0.0149(4) 0.0538(3) 0.0521(2) 0.039(2) Uani 0.33 1 d P . .
C10B C -0.0538(4) -0.0139(2) 0.0520(2) 0.036(2) Uani 0.33 1 d P . .
Zn1 Zn 0.0000 0.0000 0.198247(10) 0.03275(15) Uani 1 2 d S . .
C1 C -0.08409(13) 0.08392(11) 0.25049(11) 0.0526(6) Uani 1 1 d . . .
O1 O -0.07329(8) 0.05725(7) 0.21112(6) 0.0551(5) Uani 1 1 d . . .
O2 O 0.05727(8) 0.07342(7) 0.21140(7) 0.0568(5) Uani 1 1 d . . .
C2 C -0.13325(14) 0.13325(12) 0.25105(10) 0.0659(8) Uani 1 1 d . . .
C3 C -0.17130(17) 0.14163(15) 0.21149(11) 0.1034(13) Uani 1 1 d . A .
H3 H -0.1658 0.1163 0.1848 0.124 Uiso 1 1 calc R . .
C4 C -0.21630(19) 0.18595(19) 0.21077(12) 0.1200(15) Uani 1 1 d . . .

loop_
_atom_site_aniso_label
_atom_site_aniso_U_11
_atom_site_aniso_U_22
_atom_site_aniso_U_33
_atom_site_aniso_U_23
_atom_site_aniso_U_13
_atom_site_aniso_U_12
N1 0.058(2) 0.0599(17) 0.0225(13) 0.000 0.000 0.032(2)
C5 0.127(3) 0.128(3) 0.068(2) 0.008(2) 0.017(2) 0.090(3)
C7 0.155(4) 0.111(3) 0.0586(19) -0.023(2) -0.022(2) 0.086(3)
C6 0.151(4) 0.134(3) 0.078(2) -0.026(2) -0.013(3) 0.098(3)
C8A 0.054(7) 0.032(5) 0.039(5) 0.009(3) 0.000(5) 0.001(4)
C9 0.069(3) 0.079(2) 0.0225(17) 0.000 0.000 0.029(3)
C8B 0.043(6) 0.055(6) 0.030(4) -0.001(3) -0.010(4) -0.021(4)
N2A 0.107(8) 0.57(2) 0.317(14) -0.298(16) -0.014(8) 0.065(11)
N2B 0.66(3) 0.166(8) 0.349(14) -0.040(8) -0.337(17) 0.105(12)
C8C 0.101(10) 0.024(4) 0.024(4) 0.005(3) -0.018(4) -0.006(5)
C10A 0.050(7) 0.028(3) 0.040(5) -0.005(3) 0.013(4) -0.001(4)
C10C 0.047(7) 0.039(4) 0.032(4) 0.000(3) 0.009(3) -0.011(4)
C10B 0.054(6) 0.016(4) 0.037(4) -0.002(2) 0.001(4) -0.003(3)
Zn1 0.0406(3) 0.0390(2) 0.01859(19) 0.000 0.000 0.0008(2)
C1 0.0546(19) 0.0540(13) 0.0494(15) 0.0008(16) -0.0023(19) 0.0135(12)
O1 0.0577(13) 0.0631(10) 0.0446(10) -0.0104(9) -0.0085(10) 0.0191(9)
O2 0.0666(14) 0.0549(10) 0.0489(10) 0.0042(8) -0.0124(10) -0.0232(9)
C2 0.078(2) 0.0740(17) 0.0459(15) 0.0071(16) -0.0102(17) 0.0367(15)
C3 0.121(3) 0.130(3) 0.059(2) -0.028(2) -0.016(2) 0.084(3)
C4 0.141(4) 0.155(3) 0.063(2) -0.024(2) -0.019(2) 0.096(3)

loop_
_atom_type_symbol
_atom_type_description
_atom_type_scat_dispersion_real
_atom_type_scat_dispersion_imag
_atom_type_scat_source
C C 0.0033 0.0016 'International Tables Vol C Tables 4.2.6.8 and 6.1.1.4'
H H 0.0000 0.0000 'International Tables Vol C Tables 4.2.6.8 and 6.1.1.4'
N N 0.0061 0.0033 'International Tables Vol C Tables 4.2.6.8 and 6.1.1.4'
O O 0.0106 0.0060 'International Tables Vol C Tables 4.2.6.8 and 6.1.1.4'
Zn Zn 0.2839 1.4301 'International Tables Vol C Tables 4.2.6.8 and 6.1.1.4'

loop_
_geom_angle_atom_site_label_1
_geom_angle_atom_site_label_2
_geom_angle_atom_site_label_3
_geom_angle
_geom_angle_site_symmetry_1
_geom_angle_site_symmetry_3
C8B N1 C8B 119.9(6) . 2
C8B N1 C8A 49.5(4) . 2
C8B N1 C8A 98.0(5) 2 2
C8B N1 C8A 98.0(5) . .
C8B N1 C8A 49.5(4) 2 .
C8A N1 C8A 118.8(6) 2 .
C8B N1 C8C 95.5(4) . 2
C8B N1 C8C 52.8(4) 2 2
C8A N1 C8C 50.9(5) 2 2
C8A N1 C8C 96.4(5) . 2
C8B N1 C8C 52.8(4) . .
C8B N1 C8C 95.5(4) 2 .
C8A N1 C8C 96.4(5) 2 .
C8A N1 C8C 50.9(5) . .
C8C N1 C8C 118.8(6) 2 .
C8B N1 Zn1 120.0(3) . .
C8B N1 Zn1 120.0(3) 2 .
C8A N1 Zn1 120.6(3) 2 .
C8A N1 Zn1 120.6(3) . .
C8C N1 Zn1 120.6(3) 2 .
C8C N1 Zn1 120.6(3) . .
C6 C5 C4 117.2(3) . .
C6 C5 C5 121.3(3) . 6_455
C4 C5 C5 121.5(3) . 6_455
C6 C7 C2 123.4(3) . .
C6 C7 H7 118.3 . .
C2 C7 H7 118.3 . .
C7 C6 C5 120.4(3) . .
C7 C6 N2A 115.6(4) . .
C5 C6 N2A 121.2(5) . .
C8B C8A C8C 121.8(9) 2 .
C8B C8A N1 64.9(6) 2 .
C8C C8A N1 65.4(6) . .
C8B C8A C10A 92.8(7) 2 .
C8C C8A C10A 90.0(7) . .
N1 C8A C10A 123.1(6) . .
C8B C8A C10B 51.2(5) 2 .
C8C C8A C10B 110.2(7) . .
N1 C8A C10B 98.1(5) . .
C10A C8A C10B 41.5(4) . .
C8B C8A C10C 111.0(7) 2 .
C8C C8A C10C 48.0(5) . .
N1 C8A C10C 95.8(6) . .
C10A C8A C10C 42.1(4) . .
C10B C8A C10C 69.8(4) . .
C8B C8A C8C 30.8(6) 2 2
C8C C8A C8C 91.0(7) . 2
N1 C8A C8C 42.2(3) . 2
C10A C8A C8C 92.3(5) . 2
C10B C8A C8C 57.2(4) . 2
C10C C8A C8C 90.4(5) . 2
C8B C8A C8B 90.0(7) 2 .
C8C C8A C8B 31.8(5) . .
N1 C8A C8B 40.9(3) . .
C10A C8A C8B 92.2(6) . .
C10B C8A C8B 91.4(5) . .
C10C C8A C8B 56.0(4) . .
C8C C8A C8B 59.3(4) 2 .
C10B C9 C10B 117.9(6) . 2
C10B C9 C10C 50.8(4) . 2
C10B C9 C10C 95.9(4) 2 2
C10B C9 C10C 95.9(4) . .
C10B C9 C10C 50.8(4) 2 .
C10C C9 C10C 118.3(6) 2 .
C10B C9 C10A 97.0(5) . 2
C10B C9 C10A 49.9(4) 2 2
C10C C9 C10A 51.9(4) 2 2
C10C C9 C10A 95.6(4) . 2
C10B C9 C10A 49.9(4) . .
C10B C9 C10A 97.0(5) 2 .
C10C C9 C10A 95.6(4) 2 .
C10C C9 C10A 51.9(4) . .
C10A C9 C10A 119.1(6) 2 .
C10B C9 C9 121.0(3) . 9
C10B C9 C9 121.0(3) 2 9
C10C C9 C9 120.9(3) 2 9
C10C C9 C9 120.9(3) . 9
C10A C9 C9 120.4(3) 2 9
C10A C9 C9 120.4(3) . 9
C8A C8B C8C 120.6(9) 2 .
C8A C8B N1 65.6(6) 2 .
C8C C8B N1 64.8(6) . .
C8A C8B C10B 89.7(7) 2 2
C8C C8B C10B 89.7(7) . 2
N1 C8B C10B 121.4(7) . 2
C8A C8B C10A 49.1(5) 2 2
C8C C8B C10A 109.4(7) . 2
N1 C8B C10A 97.4(5) . 2
C10B C8B C10A 40.6(4) 2 2
C8A C8B C10C 109.9(6) 2 .
C8C C8B C10C 48.6(5) . .
N1 C8B C10C 96.8(5) . .
C10B C8B C10C 41.1(4) 2 .
C10A C8B C10C 69.8(4) 2 .
C8A C8B C8C 29.7(5) 2 2
C8C C8B C8C 90.9(6) . 2
N1 C8B C8C 42.8(3) . 2
C10B C8B C8C 90.3(5) 2 2
C10A C8B C8C 56.1(4) 2 2
C10C C8B C8C 91.5(5) . 2
C8A C8B C8A 89.9(7) 2 .
C8C C8B C8A 30.7(5) . .
N1 C8B C8A 41.1(3) . .
C10B C8B C8A 90.9(6) 2 .
C10A C8B C8A 91.0(5) 2 .
C10C C8B C8A 56.8(4) . .
C8C C8B C8A 60.3(4) 2 .
C8A C8C C8B 117.6(8) . .
C8A C8C C10C 92.7(7) . .
C8B C8C C10C 90.0(8) . .
C8A C8C N1 63.6(6) . .
C8B C8C N1 62.4(5) . .
C10C C8C N1 121.6(6) . .
C8A C8C C10A 49.8(5) . .
C8B C8C C10A 110.4(6) . .
C10C C8C C10A 43.0(4) . .
N1 C8C C10A 97.2(5) . .
C8A C8C C10B 109.1(6) . 2
C8B C8C C10B 49.3(5) . 2
C10C C8C C10B 40.8(5) . 2
N1 C8C C10B 95.0(4) . 2
C10A C8C C10B 70.5(4) . 2
C8A C8C C8B 28.5(5) . 2
C8B C8C C8B 89.0(6) . 2
C10C C8C C8B 92.6(6) . 2
N1 C8C C8B 41.7(3) . 2
C10A C8C C8B 56.9(4) . 2
C10B C8C C8B 90.7(4) 2 2
C8A C8C C8A 89.0(7) . 2
C8B C8C C8A 28.6(4) . 2
C10C C8C C8A 90.2(6) . 2
N1 C8C C8A 41.4(3) . 2
C10A C8C C8A 91.6(4) . 2
C10B C8C C8A 54.8(4) 2 2
C8B C8C C8A 60.5(4) 2 2
C10B C10A C10C 118.3(8) . .
C10B C10A C8A 87.9(7) . .
C10C C10A C8A 89.3(7) . .
C10B C10A C9 64.1(5) . .
C10C C10A C9 63.5(5) . .
C8A C10A C9 117.9(6) . .
C10B C10A C8C 108.0(6) . .
C10C C10A C8C 49.2(5) . .
C8A C10A C8C 40.3(5) . .
C9 C10A C8C 95.3(6) . .
C10B C10A C8B 49.8(5) . 2
C10C C10A C8B 106.8(7) . 2
C8A C10A C8B 38.1(4) . 2
C9 C10A C8B 95.3(4) . 2
C8C C10A C8B 67.0(4) . 2
C10B C10C C10A 119.7(8) 2 .
C10B C10C C8C 91.1(7) 2 .
C10A C10C C8C 87.8(7) . .
C10B C10C C9 64.2(5) 2 .
C10A C10C C9 64.6(5) . .
C8C C10C C9 119.7(6) . .
C10B C10C C8B 49.8(5) 2 .
C10A C10C C8B 108.0(6) . .
C8C C10C C8B 41.4(5) . .
C9 C10C C8B 95.8(5) . .
C10B C10C C8A 107.4(6) 2 .
C10A C10C C8A 48.6(5) . .
C8C C10C C8A 39.3(5) . .
C9 C10C C8A 94.3(5) . .
C8B C10C C8A 67.3(4) . .
C10A C10B C10C 122.0(9) . 2
C10A C10B C8B 89.6(6) . 2
C10C C10B C8B 89.1(7) 2 2
C10A C10B C9 66.0(5) . .
C10C C10B C9 64.9(6) 2 .
C8B C10B C9 119.6(7) 2 .
C10A C10B C8A 50.5(5) . .
C10C C10B C8A 108.5(7) 2 .
C8B C10B C8A 39.1(4) 2 .
C9 C10B C8A 97.0(5) . .
C10A C10B C8C 109.5(7) . 2
C10C C10B C8C 48.1(5) 2 2
C8B C10B C8C 41.0(4) 2 2
C9 C10B C8C 94.7(6) . 2
C8A C10B C8C 67.9(4) . 2
O1 Zn1 O1 159.51(10) . 2
O1 Zn1 O2 87.92(8) . .
O1 Zn1 O2 88.39(8) 2 .
O1 Zn1 O2 88.39(8) . 2
O1 Zn1 O2 87.92(8) 2 2
O2 Zn1 O2 159.13(11) . 2
O1 Zn1 N1 100.24(5) . .
O1 Zn1 N1 100.25(5) 2 .
O2 Zn1 N1 100.43(5) . .
O2 Zn1 N1 100.43(5) 2 .
O1 Zn1 Zn1 79.76(5) . 3
O1 Zn1 Zn1 79.75(5) 2 3
O2 Zn1 Zn1 79.57(5) . 3
O2 Zn1 Zn1 79.57(5) 2 3
N1 Zn1 Zn1 180.0 . 3
O2 C1 O1 125.9(2) 3 .
O2 C1 C2 116.7(2) 3 .
O1 C1 C2 117.4(2) . .
C1 O1 Zn1 124.92(16) . .
C1 O2 Zn1 125.46(16) 3 .
C7 C2 C3 117.3(3) . .
C7 C2 C1 122.9(3) . .
C3 C2 C1 119.9(2) . .
C4 C3 C2 121.4(3) . .
C4 C3 H3 119.3 . .
C2 C3 H3 119.3 . .
C3 C4 C5 120.3(3) . .
C3 C4 N2B 115.8(4) . .
C5 C4 N2B 120.3(5) . .

loop_
_geom_bond_atom_site_label_1
_geom_bond_atom_site_label_2
_geom_bond_distance
_geom_bond_site_symmetry_2
N1 C8B 1.334(8) .
N1 C8B 1.334(8) 2
N1 C8A 1.341(8) 2
N1 C8A 1.341(8) .
N1 C8C 1.361(7) 2
N1 C8C 1.361(7) .
N1 Zn1 2.033(2) .
C5 C6 1.385(5) .
C5 C4 1.409(4) .
C5 C5 1.501(6) 6_455
C7 C6 1.341(4) .
C7 C2 1.352(4) .
C7 H7 0.9300 .
C6 N2A 1.890(10) .
C8A C8B 1.121(10) 2
C8A C8C 1.162(11) .
C8A C10A 1.373(10) .
C8A C10B 1.777(10) .
C8A C10C 1.830(10) .
C8A C8C 2.015(9) 2
C8A C8B 2.019(11) .
C9 C10B 1.387(8) .
C9 C10B 1.387(8) 2
C9 C10C 1.395(7) 2
C9 C10C 1.395(7) .
C9 C10A 1.408(7) 2
C9 C10A 1.408(7) .
C9 C9 1.479(6) 9
C8B C8A 1.121(10) 2
C8B C8C 1.199(10) .
C8B C10B 1.386(10) 2
C8B C10A 1.814(10) 2
C8B C10C 1.814(11) .
C8B C8C 1.994(10) 2
N2B C4 1.886(11) .
C8C C10C 1.361(9) .
C8C C10A 1.798(11) .
C8C C10B 1.828(12) 2
C8C C8B 1.994(10) 2
C8C C8A 2.015(9) 2
C10A C10B 1.179(9) .
C10A C10C 1.227(10) .
C10A C8B 1.814(10) 2
C10C C10B 1.194(10) 2
C10B C10C 1.194(10) 2
C10B C8B 1.386(10) 2
C10B C8C 1.828(12) 2
Zn1 O1 2.0233(16) .
Zn1 O1 2.0234(16) 2
Zn1 O2 2.0289(15) .
Zn1 O2 2.0290(15) 2
Zn1 Zn1 2.8925(6) 3
C1 O2 1.230(3) 3
C1 O1 1.261(3) .
C1 C2 1.492(3) .
O2 C1 1.230(3) 3
C2 C3 1.384(4) .
C3 C4 1.353(4) .
C3 H3 0.9300 .

loop_
_geom_torsion_atom_site_label_1
_geom_torsion_atom_site_label_2
_geom_torsion_atom_site_label_3
_geom_torsion_atom_site_label_4
_geom_torsion
_geom_torsion_site_symmetry_1
_geom_torsion_site_symmetry_4
C2 C7 C6 C5 -0.6(7) . .
C2 C7 C6 N2A -161.5(6) . .
C4 C5 C6 C7 -0.9(7) . .
C5 C5 C6 C7 -179.2(4) 6_455 .
C4 C5 C6 N2A 159.0(6) . .
C5 C5 C6 N2A -19.3(9) 6_455 .
C8B N1 C8A C8B 122.9(7) . 2
C8A N1 C8A C8B 75.0(5) 2 2
C8C N1 C8A C8B 26.4(6) 2 2
C8C N1 C8A C8B 148.6(7) . 2
Zn1 N1 C8A C8B -105.0(5) . 2
C8B N1 C8A C8C -25.8(6) . .
C8B N1 C8A C8C -148.6(7) 2 .
C8A N1 C8A C8C -73.7(5) 2 .
C8C N1 C8A C8C -122.2(6) 2 .
Zn1 N1 C8A C8C 106.3(5) . .
C8B N1 C8A C10A 46.8(9) . .
C8B N1 C8A C10A -76.0(9) 2 .
C8A N1 C8A C10A -1.1(6) 2 .
C8C N1 C8A C10A -49.6(8) 2 .
C8C N1 C8A C10A 72.6(9) . .
Zn1 N1 C8A C10A 178.9(6) . .
C8B N1 C8A C10B 82.7(5) . .
C8B N1 C8A C10B -40.1(5) 2 .
C8A N1 C8A C10B 34.8(3) 2 .
C8C N1 C8A C10B -13.7(5) 2 .
C8C N1 C8A C10B 108.5(7) . .
Zn1 N1 C8A C10B -145.2(3) . .
C8B N1 C8A C10C 12.3(5) . .
C8B N1 C8A C10C -110.5(6) 2 .
C8A N1 C8A C10C -35.6(3) 2 .
C8C N1 C8A C10C -84.1(5) 2 .
C8C N1 C8A C10C 38.1(5) . .
Zn1 N1 C8A C10C 144.4(3) . .
C8B N1 C8A C8C 96.5(4) . 2
C8B N1 C8A C8C -26.4(6) 2 2
C8A N1 C8A C8C 48.6(4) 2 2
C8C N1 C8A C8C 122.2(6) . 2
Zn1 N1 C8A C8C -131.4(4) . 2
C8B N1 C8A C8B -122.9(7) 2 .
C8A N1 C8A C8B -47.9(4) 2 .
C8C N1 C8A C8B -96.5(4) 2 .
C8C N1 C8A C8B 25.8(6) . .
Zn1 N1 C8A C8B 132.1(4) . .
C8B N1 C8B C8A -73.7(5) 2 2
C8A N1 C8B C8A -121.3(7) . 2
C8C N1 C8B C8A -23.9(6) 2 2
C8C N1 C8B C8A -146.3(7) . 2
Zn1 N1 C8B C8A 106.3(5) . 2
C8B N1 C8B C8C 72.6(5) 2 .
C8A N1 C8B C8C 146.3(7) 2 .
C8A N1 C8B C8C 25.1(6) . .
C8C N1 C8B C8C 122.4(7) 2 .
Zn1 N1 C8B C8C -107.4(5) . .
C8B N1 C8B C10B -0.3(5) 2 2
C8A N1 C8B C10B 73.4(8) 2 2
C8A N1 C8B C10B -47.8(8) . 2
C8C N1 C8B C10B 49.5(7) 2 2
C8C N1 C8B C10B -72.9(8) . 2
Zn1 N1 C8B C10B 179.7(5) . 2
C8B N1 C8B C10A -35.4(3) 2 2
C8A N1 C8B C10A 38.3(5) 2 2
C8A N1 C8B C10A -82.9(5) . 2
C8C N1 C8B C10A 14.4(5) 2 2
C8C N1 C8B C10A -108.0(6) . 2
Zn1 N1 C8B C10A 144.6(3) . 2
C8B N1 C8B C10C 35.0(3) 2 .
C8A N1 C8B C10C 108.8(6) 2 .
C8A N1 C8B C10C -12.5(5) . .
C8C N1 C8B C10C 84.8(5) 2 .
C8C N1 C8B C10C -37.6(5) . .
Zn1 N1 C8B C10C -145.0(3) . .
C8B N1 C8B C8C -49.8(4) 2 2
C8A N1 C8B C8C 23.9(6) 2 2
C8A N1 C8B C8C -97.3(5) . 2
C8C N1 C8B C8C -122.4(7) . 2
Zn1 N1 C8B C8C 130.2(4) . 2
C8B N1 C8B C8A 47.5(4) 2 .
C8A N1 C8B C8A 121.3(7) 2 .
C8C N1 C8B C8A 97.3(5) 2 .
C8C N1 C8B C8A -25.1(6) . .
Zn1 N1 C8B C8A -132.5(4) . .
C8B C8A C8B C8A 1.6(11) 2 2
C8C C8A C8B C8A -177.6(10) . 2
N1 C8A C8B C8A 51.1(7) . 2
C10A C8A C8B C8A -91.2(7) . 2
C10B C8A C8B C8A -49.7(7) . 2
C10C C8A C8B C8A -114.0(6) . 2
C8C C8A C8B C8A 0.2(6) 2 2
C8B C8A C8B C8C 179.2(10) 2 .
N1 C8A C8B C8C -131.3(11) . .
C10A C8A C8B C8C 86.4(9) . .
C10B C8A C8B C8C 128.0(9) . .
C10C C8A C8B C8C 63.6(8) . .
C8C C8A C8B C8C 177.8(12) 2 .
C8B C8A C8B N1 -49.5(6) 2 .
C8C C8A C8B N1 131.3(11) . .
C10A C8A C8B N1 -142.3(7) . .
C10B C8A C8B N1 -100.8(5) . .
C10C C8A C8B N1 -165.1(6) . .
C8C C8A C8B N1 -50.9(3) 2 .
C8B C8A C8B C10B 91.2(7) 2 2
C8C C8A C8B C10B -88.0(10) . 2
N1 C8A C8B C10B 140.8(6) . 2
C10A C8A C8B C10B -1.6(6) . 2
C10B C8A C8B C10B 40.0(6) . 2
C10C C8A C8B C10B -24.4(5) . 2
C8C C8A C8B C10B 89.9(5) 2 2
C8B C8A C8B C10A 50.7(7) 2 2
C8C C8A C8B C10A -128.5(10) . 2
N1 C8A C8B C10A 100.2(5) . 2
C10A C8A C8B C10A -42.1(7) . 2
C10B C8A C8B C10A -0.6(5) . 2
C10C C8A C8B C10A -64.9(5) . 2
C8C C8A C8B C10A 49.3(4) 2 2
C8B C8A C8B C10C 115.6(6) 2 .
C8C C8A C8B C10C -63.6(8) . .
N1 C8A C8B C10C 165.1(6) . .
C10A C8A C8B C10C 22.8(5) . .
C10B C8A C8B C10C 64.4(4) . .
C8C C8A C8B C10C 114.2(5) 2 .
C8B C8A C8B C8C 1.4(6) 2 2
C8C C8A C8B C8C -177.8(12) . 2
N1 C8A C8B C8C 50.9(3) . 2
C10A C8A C8B C8C -91.4(6) . 2
C10B C8A C8B C8C -49.9(4) . 2
C10C C8A C8B C8C -114.2(5) . 2
C8B C8A C8C C8B -1.0(12) 2 .
N1 C8A C8C C8B 32.7(7) . .
C10A C8A C8C C8B -94.2(8) . .
C10B C8A C8C C8B -57.1(9) . .
C10C C8A C8C C8B -91.5(9) . .
C8C C8A C8C C8B -1.9(10) 2 .
C8B C8A C8C C10C 90.5(10) 2 .
N1 C8A C8C C10C 124.2(6) . .
C10A C8A C8C C10C -2.7(6) . .
C10B C8A C8C C10C 34.4(7) . .
C8C C8A C8C C10C 89.6(5) 2 .
C8B C8A C8C C10C 91.5(9) . .
C8B C8A C8C N1 -33.7(8) 2 .
C10A C8A C8C N1 -126.9(5) . .
C10B C8A C8C N1 -89.8(5) . .
C10C C8A C8C N1 -124.2(6) . .
C8C C8A C8C N1 -34.6(4) 2 .
C8B C8A C8C N1 -32.7(7) . .
C8B C8A C8C C10A 93.3(10) 2 .
N1 C8A C8C C10A 126.9(5) . .
C10B C8A C8C C10A 37.1(4) . .
C10C C8A C8C C10A 2.7(6) . .
C8C C8A C8C C10A 92.3(5) 2 .
C8B C8A C8C C10A 94.2(8) . .
C8B C8A C8C C10B 52.3(10) 2 2
N1 C8A C8C C10B 86.0(5) . 2
C10A C8A C8C C10B -40.9(6) . 2
C10B C8A C8C C10B -3.8(8) . 2
C10C C8A C8C C10B -38.2(4) . 2
C8C C8A C8C C10B 51.4(6) 2 2
C8B C8A C8C C10B 53.3(7) . 2
N1 C8A C8C C8B 33.7(8) . 2
C10A C8A C8C C8B -93.3(10) . 2
C10B C8A C8C C8B -56.1(8) . 2
C10C C8A C8C C8B -90.5(10) . 2
C8C C8A C8C C8B -0.9(7) 2 2
C8B C8A C8C C8B 1.0(12) . 2
C8B C8A C8C C8A 0.4(11) 2 2
N1 C8A C8C C8A 34.1(4) . 2
C10A C8A C8C C8A -92.9(5) . 2
C10B C8A C8C C8A -55.8(6) . 2
C10C C8A C8C C8A -90.1(6) . 2
C8C C8A C8C C8A -0.5(6) 2 2
C8B C8A C8C C8A 1.3(6) . 2
C8A C8B C8C C8A 2.8(12) 2 .
N1 C8B C8C C8A -33.1(7) . .
C10B C8B C8C C8A 92.2(9) 2 .
C10A C8B C8C C8A 56.0(10) 2 .
C10C C8B C8C C8A 93.1(8) . .
C8C C8B C8C C8A 1.9(10) 2 .
C8A C8B C8C C10C -90.3(10) 2 .
N1 C8B C8C C10C -126.2(6) . .
C10B C8B C8C C10C -0.9(7) 2 .
C10A C8B C8C C10C -37.1(9) 2 .
C8C C8B C8C C10C -91.2(6) 2 .
C8A C8B C8C C10C -93.1(8) . .
C8A C8B C8C N1 35.9(8) 2 .
C10B C8B C8C N1 125.3(5) 2 .
C10A C8B C8C N1 89.2(6) 2 .
C10C C8B C8C N1 126.2(6) . .
C8C C8B C8C N1 35.0(4) 2 .
C8A C8B C8C N1 33.1(7) . .
C8A C8B C8C C10A -51.6(12) 2 .
N1 C8B C8C C10A -87.5(7) . .
C10B C8B C8C C10A 37.9(8) 2 .
C10A C8B C8C C10A 1.7(10) 2 .
C10C C8B C8C C10A 38.7(4) . .
C8C C8B C8C C10A -52.5(8) 2 .
C8A C8B C8C C10A -54.3(7) . .
C8A C8B C8C C10B -89.4(9) 2 2
N1 C8B C8C C10B -125.3(5) . 2
C10A C8B C8C C10B -36.2(5) 2 2
C10C C8B C8C C10B 0.9(7) . 2
C8C C8B C8C C10B -90.3(5) 2 2
C8A C8B C8C C10B -92.2(9) . 2
C8A C8B C8C C8B 2.3(11) 2 2
N1 C8B C8C C8B -33.6(4) . 2
C10B C8B C8C C8B 91.8(5) 2 2
C10A C8B C8C C8B 55.6(7) 2 2
C10C C8B C8C C8B 92.6(6) . 2
C8C C8B C8C C8B 1.4(6) 2 2
C8A C8B C8C C8B -0.5(6) . 2
N1 C8B C8C C8A -35.9(8) . 2
C10B C8B C8C C8A 89.4(9) 2 2
C10A C8B C8C C8A 53.3(8) 2 2
C10C C8B C8C C8A 90.3(10) . 2
C8C C8B C8C C8A -0.9(6) 2 2
C8A C8B C8C C8A -2.8(12) . 2
C8B N1 C8C C8A 147.3(8) . .
C8B N1 C8C C8A 23.4(6) 2 .
C8A N1 C8C C8A 122.2(7) 2 .
C8C N1 C8C C8A 73.6(5) 2 .
Zn1 N1 C8C C8A -106.4(5) . .
C8B N1 C8C C8B -123.8(7) 2 .
C8A N1 C8C C8B -25.1(6) 2 .
C8A N1 C8C C8B -147.3(8) . .
C8C N1 C8C C8B -73.7(5) 2 .
Zn1 N1 C8C C8B 106.3(5) . .
C8B N1 C8C C10C 71.3(10) . .
C8B N1 C8C C10C -52.5(9) 2 .
C8A N1 C8C C10C 46.2(10) 2 .
C8A N1 C8C C10C -75.9(9) . .
C8C N1 C8C C10C -2.3(7) 2 .
Zn1 N1 C8C C10C 177.7(7) . .
C8B N1 C8C C10A 109.3(7) . .
C8B N1 C8C C10A -14.5(5) 2 .
C8A N1 C8C C10A 84.2(5) 2 .
C8A N1 C8C C10A -38.0(5) . .
C8C N1 C8C C10A 35.7(3) 2 .
Zn1 N1 C8C C10A -144.4(3) . .
C8B N1 C8C C10B 38.4(5) . 2
C8B N1 C8C C10B -85.5(5) 2 2
C8A N1 C8C C10B 13.2(5) 2 2
C8A N1 C8C C10B -108.9(6) . 2
C8C N1 C8C C10B -35.3(3) 2 2
Zn1 N1 C8C C10B 144.7(3) . 2
C8B N1 C8C C8B 123.8(7) . 2
C8A N1 C8C C8B 98.7(5) 2 2
C8A N1 C8C C8B -23.4(6) . 2
C8C N1 C8C C8B 50.2(4) 2 2
Zn1 N1 C8C C8B -129.8(4) . 2
C8B N1 C8C C8A 25.1(6) . 2
C8B N1 C8C C8A -98.7(5) 2 2
C8A N1 C8C C8A -122.2(7) . 2
C8C N1 C8C C8A -48.5(4) 2 2
Zn1 N1 C8C C8A 131.5(4) . 2
C8B C8A C10A C10B -0.5(9) 2 .
C8C C8A C10A C10B 121.4(8) . .
N1 C8A C10A C10B 61.2(10) . .
C10C C8A C10A C10B 118.3(8) . .
C8C C8A C10A C10B 30.4(8) 2 .
C8B C8A C10A C10B 89.7(7) . .
C8B C8A C10A C10C -118.8(9) 2 .
C8C C8A C10A C10C 3.0(7) . .
N1 C8A C10A C10C -57.2(9) . .
C10B C8A C10A C10C -118.3(8) . .
C8C C8A C10A C10C -88.0(7) 2 .
C8B C8A C10A C10C -28.6(6) . .
C8B C8A C10A C9 -59.6(10) 2 .
C8C C8A C10A C9 62.3(8) . .
N1 C8A C10A C9 2.1(12) . .
C10B C8A C10A C9 -59.1(6) . .
C10C C8A C10A C9 59.2(7) . .
C8C C8A C10A C9 -28.7(9) 2 .
C8B C8A C10A C9 30.6(8) . .
C8B C8A C10A C8C -121.8(9) 2 .
N1 C8A C10A C8C -60.2(8) . .
C10B C8A C10A C8C -121.4(8) . .
C10C C8A C10A C8C -3.0(7) . .
C8C C8A C10A C8C -91.0(7) 2 .
C8B C8A C10A C8C -31.7(5) . .
C8C C8A C10A C8B 121.8(9) . 2
N1 C8A C10A C8B 61.6(7) . 2
C10B C8A C10A C8B 0.5(9) . 2
C10C C8A C10A C8B 118.8(9) . 2
C8C C8A C10A C8B 30.8(6) 2 2
C8B C8A C10A C8B 90.1(7) . 2
C10B C9 C10A C10B -120.9(7) 2 .
C10C C9 C10A C10B -24.3(6) 2 .
C10C C9 C10A C10B -146.2(7) . .
C10A C9 C10A C10B -73.3(5) 2 .
C9 C9 C10A C10B 106.7(5) 9 .
C10B C9 C10A C10C 146.2(7) . .
C10B C9 C10A C10C 25.2(5) 2 .
C10C C9 C10A C10C 121.9(6) 2 .
C10A C9 C10A C10C 72.8(5) 2 .
C9 C9 C10A C10C -107.2(5) 9 .
C10B C9 C10A C8A 72.4(8) . .
C10B C9 C10A C8A -48.6(8) 2 .
C10C C9 C10A C8A 48.1(8) 2 .
C10C C9 C10A C8A -73.8(8) . .
C10A C9 C10A C8A -1.0(6) 2 .
C9 C9 C10A C8A 179.0(6) 9 .
C10B C9 C10A C8C 107.4(6) . .
C10B C9 C10A C8C -13.5(5) 2 .
C10C C9 C10A C8C 83.1(5) 2 .
C10C C9 C10A C8C -38.7(5) . .
C10A C9 C10A C8C 34.1(3) 2 .
C9 C9 C10A C8C -145.9(3) 9 .
C10B C9 C10A C8B 40.1(5) . 2
C10B C9 C10A C8B -80.9(5) 2 2
C10C C9 C10A C8B 15.8(5) 2 2
C10C C9 C10A C8B -106.1(6) . 2
C10A C9 C10A C8B -33.3(3) 2 2
C9 C9 C10A C8B 146.7(3) 9 2
C8A C8C C10A C10B -63.8(9) . .
C8B C8C C10A C10B 45.6(11) . .
C10C C8C C10A C10B 112.2(9) . .
N1 C8C C10A C10B -17.6(9) . .
C10B C8C C10A C10B 75.2(7) 2 .
C8B C8C C10A C10B -29.1(7) 2 .
C8A C8C C10A C10B 23.6(9) 2 .
C8A C8C C10A C10C -176.0(9) . .
C8B C8C C10A C10C -66.6(9) . .
N1 C8C C10A C10C -129.8(8) . .
C10B C8C C10A C10C -37.0(5) 2 .
C8B C8C C10A C10C -141.3(8) 2 .
C8A C8C C10A C10C -88.6(7) 2 .
C8B C8C C10A C8A 109.4(9) . .
C10C C8C C10A C8A 176.0(9) . .
N1 C8C C10A C8A 46.2(6) . .
C10B C8C C10A C8A 139.0(7) 2 .
C8B C8C C10A C8A 34.7(6) 2 .
C8A C8C C10A C8A 87.4(7) 2 .
C8A C8C C10A C9 -128.2(7) . .
C8B C8C C10A C9 -18.8(9) . .
C10C C8C C10A C9 47.7(6) . .
N1 C8C C10A C9 -82.0(6) . .
C10B C8C C10A C9 10.7(4) 2 .
C8B C8C C10A C9 -93.5(5) 2 .
C8A C8C C10A C9 -40.9(6) 2 .
C8A C8C C10A C8B -34.7(6) . 2
C8B C8C C10A C8B 74.7(7) . 2
C10C C8C C10A C8B 141.3(8) . 2
N1 C8C C10A C8B 11.5(4) . 2
C10B C8C C10A C8B 104.3(5) 2 2
C8A C8C C10A C8B 52.7(5) 2 2
C10B C10A C10C C10B 0.2(11) . 2
C8A C10A C10C C10B 87.5(9) . 2
C9 C10A C10C C10B -34.5(7) . 2
C8C C10A C10C C10B 90.1(9) . 2
C8B C10A C10C C10B 53.1(9) 2 2
C10B C10A C10C C8C -89.9(8) . .
C8A C10A C10C C8C -2.6(6) . .
C9 C10A C10C C8C -124.5(5) . .
C8B C10A C10C C8C -37.0(7) 2 .
C10B C10A C10C C9 34.7(7) . .
C8A C10A C10C C9 122.0(5) . .
C8C C10A C10C C9 124.5(5) . .
C8B C10A C10C C9 87.6(5) 2 .
C10B C10A C10C C8B -53.2(10) . .
C8A C10A C10C C8B 34.1(6) . .
C9 C10A C10C C8B -87.9(5) . .
C8C C10A C10C C8B 36.7(4) . .
C8B C10A C10C C8B -0.3(8) 2 .
C10B C10A C10C C8A -87.3(8) . .
C9 C10A C10C C8A -122.0(5) . .
C8C C10A C10C C8A 2.6(6) . .
C8B C10A C10C C8A -34.4(4) 2 .
C8A C8C C10C C10B -116.6(7) . 2
C8B C8C C10C C10B 1.0(9) . 2
N1 C8C C10C C10B -56.1(11) . 2
C10A C8C C10C C10B -119.7(8) . 2
C8B C8C C10C C10B -88.0(7) 2 2
C8A C8C C10C C10B -27.6(7) 2 2
C8A C8C C10C C10A 3.1(7) . .
C8B C8C C10C C10A 120.7(8) . .
N1 C8C C10C C10A 63.6(10) . .
C10B C8C C10C C10A 119.7(8) 2 .
C8B C8C C10C C10A 31.6(6) 2 .
C8A C8C C10C C10A 92.1(7) 2 .
C8A C8C C10C C9 -55.9(9) . .
C8B C8C C10C C9 61.7(10) . .
N1 C8C C10C C9 4.6(14) . .
C10A C8C C10C C9 -59.0(7) . .
C10B C8C C10C C9 60.7(7) 2 .
C8B C8C C10C C9 -27.3(10) 2 .
C8A C8C C10C C9 33.1(10) 2 .
C8A C8C C10C C8B -117.6(8) . .
N1 C8C C10C C8B -57.1(7) . .
C10A C8C C10C C8B -120.7(8) . .
C10B C8C C10C C8B -1.0(9) 2 .
C8B C8C C10C C8B -89.0(6) 2 .
C8A C8C C10C C8B -28.6(4) 2 .
C8B C8C C10C C8A 117.6(8) . .
N1 C8C C10C C8A 60.5(8) . .
C10A C8C C10C C8A -3.1(7) . .
C10B C8C C10C C8A 116.6(7) 2 .
C8B C8C C10C C8A 28.6(5) 2 .
C8A C8C C10C C8A 89.0(7) 2 .
C10B C9 C10C C10B 121.6(7) . 2
C10C C9 C10C C10B 73.3(5) 2 2
C10A C9 C10C C10B 23.9(6) 2 2
C10A C9 C10C C10B 146.9(7) . 2
C9 C9 C10C C10B -106.7(5) 9 2
C10B C9 C10C C10A -25.4(5) . .
C10B C9 C10C C10A -146.9(7) 2 .
C10C C9 C10C C10A -73.6(4) 2 .
C10A C9 C10C C10A -123.0(7) 2 .
C9 C9 C10C C10A 106.4(4) 9 .
C10B C9 C10C C8C 46.0(9) . .
C10B C9 C10C C8C -75.5(9) 2 .
C10C C9 C10C C8C -2.2(7) 2 .
C10A C9 C10C C8C -51.6(9) 2 .
C10A C9 C10C C8C 71.4(8) . .
C9 C9 C10C C8C 177.8(7) 9 .
C10B C9 C10C C8B 81.8(5) . .
C10B C9 C10C C8B -39.7(5) 2 .
C10C C9 C10C C8B 33.5(3) 2 .
C10A C9 C10C C8B -15.8(5) 2 .
C10A C9 C10C C8B 107.2(6) . .
C9 C9 C10C C8B -146.5(3) 9 .
C10B C9 C10C C8A 14.3(5) . .
C10B C9 C10C C8A -107.3(6) 2 .
C10C C9 C10C C8A -34.0(3) 2 .
C10A C9 C10C C8A -83.3(5) 2 .
C10A C9 C10C C8A 39.6(5) . .
C9 C9 C10C C8A 146.0(3) 9 .
C8A C8B C10C C10B -64.9(10) 2 2
C8C C8B C10C C10B -178.7(11) . 2
N1 C8B C10C C10B -131.4(7) . 2
C10A C8B C10C C10B -36.0(6) 2 2
C8C C8B C10C C10B -88.8(7) 2 2
C8A C8B C10C C10B -141.2(8) . 2
C8A C8B C10C C10A 49.1(11) 2 .
C8C C8B C10C C10A -64.6(9) . .
N1 C8B C10C C10A -17.3(7) . .
C10B C8B C10C C10A 114.1(9) 2 .
C10A C8B C10C C10A 78.1(7) 2 .
C8C C8B C10C C10A 25.3(7) 2 .
C8A C8B C10C C10A -27.1(6) . .
C8A C8B C10C C8C 113.7(10) 2 .
N1 C8B C10C C8C 47.3(7) . .
C10B C8B C10C C8C 178.7(11) 2 .
C10A C8B C10C C8C 142.7(9) 2 .
C8C C8B C10C C8C 89.9(7) 2 .
C8A C8B C10C C8C 37.5(7) . .
C8A C8B C10C C9 -16.0(10) 2 .
C8C C8B C10C C9 -129.8(9) . .
N1 C8B C10C C9 -82.5(5) . .
C10B C8B C10C C9 48.9(6) 2 .
C10A C8B C10C C9 13.0(4) 2 .
C8C C8B C10C C9 -39.9(5) 2 .
C8A C8B C10C C9 -92.3(5) . .
C8A C8B C10C C8A 76.2(8) 2 .
C8C C8B C10C C8A -37.5(7) . .
N1 C8B C10C C8A 9.8(4) . .
C10B C8B C10C C8A 141.2(8) 2 .
C10A C8B C10C C8A 105.2(5) 2 .
C8C C8B C10C C8A 52.4(4) 2 .
C8B C8A C10C C10B -44.9(11) 2 2
C8C C8A C10C C10B 69.5(8) . 2
N1 C8A C10C C10B 20.4(8) . 2
C10A C8A C10C C10B -114.6(8) . 2
C10B C8A C10C C10B -76.1(7) . 2
C8C C8A C10C C10B -21.5(8) 2 2
C8B C8A C10C C10B 30.1(6) . 2
C8B C8A C10C C10A 69.7(10) 2 .
C8C C8A C10C C10A -175.9(10) . .
N1 C8A C10C C10A 135.0(7) . .
C10B C8A C10C C10A 38.5(5) . .
C8C C8A C10C C10A 93.1(7) 2 .
C8B C8A C10C C10A 144.7(7) . .
C8B C8A C10C C8C -114.4(11) 2 .
N1 C8A C10C C8C -49.1(6) . .
C10A C8A C10C C8C 175.9(10) . .
C10B C8A C10C C8C -145.6(8) . .
C8C C8A C10C C8C -91.0(7) 2 .
C8B C8A C10C C8C -39.4(6) . .
C8B C8A C10C C9 19.4(10) 2 .
C8C C8A C10C C9 133.9(8) . .
N1 C8A C10C C9 84.7(5) . .
C10A C8A C10C C9 -50.2(5) . .
C10B C8A C10C C9 -11.8(4) . .
C8C C8A C10C C9 42.8(6) 2 .
C8B C8A C10C C9 94.5(5) . .
C8B C8A C10C C8B -75.0(8) 2 .
C8C C8A C10C C8B 39.4(6) . .
N1 C8A C10C C8B -9.7(4) . .
C10A C8A C10C C8B -144.7(7) . .
C10B C8A C10C C8B -106.2(5) . .
C8C C8A C10C C8B -51.6(4) 2 .
C10C C10A C10B C10C -0.1(11) . 2
C8A C10A C10B C10C -88.3(9) . 2
C9 C10A C10B C10C 34.3(8) . 2
C8C C10A C10B C10C -52.8(11) . 2
C8B C10A C10B C10C -88.7(9) 2 2
C10C C10A C10B C8B 88.5(9) . 2
C8A C10A C10B C8B 0.4(8) . 2
C9 C10A C10B C8B 123.0(7) . 2
C8C C10A C10B C8B 35.8(9) . 2
C10C C10A C10B C9 -34.5(7) . .
C8A C10A C10B C9 -122.6(6) . .
C8C C10A C10B C9 -87.1(6) . .
C8B C10A C10B C9 -123.0(7) 2 .
C10C C10A C10B C8A 88.1(9) . .
C9 C10A C10B C8A 122.6(6) . .
C8C C10A C10B C8A 35.5(5) . .
C8B C10A C10B C8A -0.4(8) 2 .
C10C C10A C10B C8C 51.9(10) . 2
C8A C10A C10B C8C -36.2(8) . 2
C9 C10A C10B C8C 86.4(6) . 2
C8C C10A C10B C8C -0.7(10) . 2
C8B C10A C10B C8C -36.6(5) 2 2
C10B C9 C10B C10A 74.5(5) 2 .
C10C C9 C10B C10A 148.2(7) 2 .
C10C C9 C10B C10A 26.1(6) . .
C10A C9 C10B C10A 122.5(7) 2 .
C9 C9 C10B C10A -105.5(5) 9 .
C10B C9 C10B C10C -73.6(5) 2 2
C10C C9 C10B C10C -122.0(6) . 2
C10A C9 C10B C10C -25.6(5) 2 2
C10A C9 C10B C10C -148.2(7) . 2
C9 C9 C10B C10C 106.4(5) 9 2
C10B C9 C10B C8B -0.3(5) 2 2
C10C C9 C10B C8B 73.3(7) 2 2
C10C C9 C10B C8B -48.7(7) . 2
C10A C9 C10B C8B 47.7(7) 2 2
C10A C9 C10B C8B -74.8(7) . 2
C9 C9 C10B C8B 179.7(5) 9 2
C10B C9 C10B C8A 33.6(3) 2 .
C10C C9 C10B C8A 107.2(6) 2 .
C10C C9 C10B C8A -14.8(5) . .
C10A C9 C10B C8A 81.6(5) 2 .
C10A C9 C10B C8A -40.9(5) . .
C9 C9 C10B C8A -146.4(3) 9 .
C10B C9 C10B C8C -34.7(3) 2 2
C10C C9 C10B C8C 38.9(4) 2 2
C10C C9 C10B C8C -83.1(4) . 2
C10A C9 C10B C8C 13.3(4) 2 2
C10A C9 C10B C8C -109.3(6) . 2
C9 C9 C10B C8C 145.3(3) 9 2
C8B C8A C10B C10A 179.4(12) 2 .
C8C C8A C10B C10A -65.5(9) . .
N1 C8A C10B C10A -132.2(9) . .
C10C C8A C10B C10A -38.9(6) . .
C8C C8A C10B C10A -143.1(9) 2 .
C8B C8A C10B C10A -91.7(8) . .
C8B C8A C10B C10C -63.9(9) 2 2
C8C C8A C10B C10C 51.2(9) . 2
N1 C8A C10B C10C -15.5(8) . 2
C10A C8A C10B C10C 116.7(9) . 2
C10C C8A C10B C10C 77.7(7) . 2
C8C C8A C10B C10C -26.4(7) 2 2
C8B C8A C10B C10C 25.0(7) . 2
C8C C8A C10B C8B 115.2(10) . 2
N1 C8A C10B C8B 48.4(7) . 2
C10A C8A C10B C8B -179.4(12) . 2
C10C C8A C10B C8B 141.7(10) . 2
C8C C8A C10B C8B 37.5(7) 2 2
C8B C8A C10B C8B 88.9(8) . 2
C8B C8A C10B C9 -129.8(9) 2 .
C8C C8A C10B C9 -14.6(7) . .
N1 C8A C10B C9 -81.3(5) . .
C10A C8A C10B C9 50.8(6) . .
C10C C8A C10B C9 11.9(4) . .
C8C C8A C10B C9 -92.3(6) 2 .
C8B C8A C10B C9 -40.9(5) . .
C8B C8A C10B C8C -37.5(7) 2 2
C8C C8A C10B C8C 77.6(7) . 2
N1 C8A C10B C8C 10.9(4) . 2
C10A C8A C10B C8C 143.1(9) . 2
C10C C8A C10B C8C 104.2(6) . 2
C8B C8A C10B C8C 51.4(4) . 2
C8B N1 Zn1 O1 127.0(4) . .
C8B N1 Zn1 O1 -53.0(4) 2 .
C8A N1 Zn1 O1 -174.9(5) 2 .
C8A N1 Zn1 O1 5.1(5) . .
C8C N1 Zn1 O1 -115.0(5) 2 .
C8C N1 Zn1 O1 65.0(5) . .
C8B N1 Zn1 O1 -53.0(4) . 2
C8B N1 Zn1 O1 127.0(4) 2 2
C8A N1 Zn1 O1 5.1(5) 2 2
C8A N1 Zn1 O1 -174.9(5) . 2
C8C N1 Zn1 O1 65.0(5) 2 2
C8C N1 Zn1 O1 -115.0(5) . 2
C8B N1 Zn1 O2 37.3(4) . .
C8B N1 Zn1 O2 -142.7(4) 2 .
C8A N1 Zn1 O2 95.3(5) 2 .
C8A N1 Zn1 O2 -84.7(5) . .
C8C N1 Zn1 O2 155.3(5) 2 .
C8C N1 Zn1 O2 -24.7(5) . .
C8B N1 Zn1 O2 -142.7(4) . 2
C8B N1 Zn1 O2 37.3(4) 2 2
C8A N1 Zn1 O2 -84.7(5) 2 2
C8A N1 Zn1 O2 95.3(5) . 2
C8C N1 Zn1 O2 -24.7(5) 2 2
C8C N1 Zn1 O2 155.3(5) . 2
C8B N1 Zn1 Zn1 -141.6(4) . 3
C8B N1 Zn1 Zn1 38.4(4) 2 3
C8A N1 Zn1 Zn1 -83.6(5) 2 3
C8A N1 Zn1 Zn1 96.4(5) . 3
C8C N1 Zn1 Zn1 -23.6(5) 2 3
C8C N1 Zn1 Zn1 156.4(5) . 3
O2 C1 O1 Zn1 -10.1(4) 3 .
C2 C1 O1 Zn1 169.12(18) . .
O1 Zn1 O1 C1 17.32(19) 2 .
O2 Zn1 O1 C1 -62.5(2) . .
O2 Zn1 O1 C1 97.0(2) 2 .
N1 Zn1 O1 C1 -162.68(19) . .
Zn1 Zn1 O1 C1 17.32(19) 3 .
O1 Zn1 O2 C1 98.3(2) . 3
O1 Zn1 O2 C1 -61.6(2) 2 3
O2 Zn1 O2 C1 18.3(2) 2 3
N1 Zn1 O2 C1 -161.7(2) . 3
Zn1 Zn1 O2 C1 18.3(2) 3 3
C6 C7 C2 C3 1.8(6) . .
C6 C7 C2 C1 -179.8(3) . .
O2 C1 C2 C7 10.7(4) 3 .
O1 C1 C2 C7 -168.6(3) . .
O2 C1 C2 C3 -171.0(3) 3 .
O1 C1 C2 C3 9.7(4) . .
C7 C2 C3 C4 -1.6(6) . .
C1 C2 C3 C4 -179.9(3) . .
C2 C3 C4 C5 0.1(7) . .
C2 C3 C4 N2B -158.6(6) . .
C6 C5 C4 C3 1.1(7) . .
C5 C5 C4 C3 179.4(4) 6_455 .
C6 C5 C4 N2B 158.8(6) . .
C5 C5 C4 N2B -22.9(8) 6_455 .

loop_
_platon_squeeze_void_nr
_platon_squeeze_void_average_x
_platon_squeeze_void_average_y
_platon_squeeze_void_average_z
_platon_squeeze_void_volume
_platon_squeeze_void_count_electrons
_platon_squeeze_void_content
1 -0.015 0.229 -0.005 9734 1530 ' '
